data_2243263
loop_
_publ_author_name
'Wellm, Carsten'
'N\"ather, Christian'

_publ_section_title
;
 Crystal structure, synthesis and thermal properties of
 bis(4-benzoylpyridine-\k<i>N</i>)bis(isothiocyanato-\k<i>N</i>)bis(methanol-\k<i>N</i>)iron(II)
;
_journal_coeditor_code LH5944
_journal_issue 2
_journal_name_full 'Acta Crystallographica Section E'
_journal_page_first 276
_journal_page_last 280
_journal_paper_doi 10.1107/S2056989020001152
_journal_volume 76
_journal_year 2020
_chemical_formula_iupac '[Fe (N C S)2 (C12 H9 N O)2 (C H4 O)2]'
_chemical_formula_sum 'C28 H26 Fe N4 O4 S2'
_chemical_formula_weight 602.50
_chemical_name_systematic Bis(4-benzoylpyridine-\k<i>N</i>)bis(isothiocyanato-\k<i>N</i>)bis(methanol-\k<i>N</i>)iron(II)
_space_group_crystal_system monoclinic
_space_group_IT_number 14
_space_group_name_Hall '-P 2yn'
_space_group_name_H-M_alt 'P 1 21/n 1'
_atom_sites_solution_hydrogens mixed
_audit_creation_method SHELXL-2014
_cell_angle_alpha 90
_cell_angle_beta 94.730(8)
_cell_angle_gamma 90
_cell_formula_units_Z 2
_cell_length_a 12.1111(8)
_cell_length_b 7.2385(3)
_cell_length_c 16.1716(12)
_cell_measurement_reflns_used 19758
_cell_measurement_temperature 200(2)
_cell_measurement_theta_max 28.109
_cell_measurement_theta_min 2.528
_cell_volume 1412.87(15)
_computing_cell_refinement
;
X-AREA (Stoe & Cie, 2008)
;
_computing_data_collection
;
X-AREA (Stoe & Cie, 2008)
;
_computing_data_reduction
;
X-AREA (Stoe & Cie, 2008)
;
_computing_molecular_graphics
;
XP in SHELXTL (Sheldrick, 2008) and DIAMOND (Brandenburg, 1999)
;
_computing_publication_material
;
publCIF (Westrip, 2010)
;
_computing_structure_refinement
;
SHELXL2014 (Sheldrick, 2015)
;
_computing_structure_solution
;
SHELXS97 (Sheldrick, 2008)
;
_diffrn_ambient_temperature 200(2)
_diffrn_measured_fraction_theta_full 0.997
_diffrn_measured_fraction_theta_max 0.991
_diffrn_measurement_device_type 'STOE IPDS-1'
_diffrn_measurement_method 'Phi scans'
_diffrn_radiation_type MoK\a
_diffrn_radiation_wavelength 0.71073
_diffrn_reflns_av_R_equivalents 0.0379
_diffrn_reflns_av_unetI/netI 0.0197
_diffrn_reflns_limit_h_max 16
_diffrn_reflns_limit_h_min -16
_diffrn_reflns_limit_k_max 9
_diffrn_reflns_limit_k_min -9
_diffrn_reflns_limit_l_max 21
_diffrn_reflns_limit_l_min -21
_diffrn_reflns_number 19758
_diffrn_reflns_theta_full 25.242
_diffrn_reflns_theta_max 28.109
_diffrn_reflns_theta_min 2.528
_exptl_absorpt_coefficient_mu 0.722
_exptl_absorpt_correction_T_max 0.9726
_exptl_absorpt_correction_T_min 0.8339
_exptl_absorpt_correction_type numerical
_exptl_absorpt_process_details
;
(X-SHAPE and X-RED32; Stoe & Cie, 2008)
;
_exptl_crystal_colour 'light yellow'
_exptl_crystal_density_diffrn 1.416
_exptl_crystal_description block
_exptl_crystal_F_000 624
_exptl_crystal_size_max 0.12
_exptl_crystal_size_mid 0.08
_exptl_crystal_size_min 0.06
_refine_diff_density_max 0.356
_refine_diff_density_min -0.510
_refine_ls_extinction_coef 0.033(3)
_refine_ls_extinction_expression Fc^*^=kFc[1+0.001xFc^2^\l^3^/sin(2\q)]^-1/4^
_refine_ls_extinction_method SHELXL
_refine_ls_goodness_of_fit_ref 1.031
_refine_ls_hydrogen_treatment constr
_refine_ls_matrix_type full
_refine_ls_number_parameters 179
_refine_ls_number_reflns 3422
_refine_ls_number_restraints 0
_refine_ls_restrained_S_all 1.031
_refine_ls_R_factor_all 0.0421
_refine_ls_R_factor_gt 0.0372
_refine_ls_shift/su_max 0.000
_refine_ls_shift/su_mean 0.000
_refine_ls_structure_factor_coef Fsqd
_refine_ls_weighting_details 'w=1/[\s^2^(Fo^2^)+(0.0694P)^2^+0.4300P] where P=(Fo^2^+2Fc^2^)/3'
_refine_ls_weighting_scheme calc
_refine_ls_wR_factor_gt 0.1011
_refine_ls_wR_factor_ref 0.1043
_reflns_number_gt 3012
_reflns_number_total 3422
_reflns_threshold_expression 'I > 2\s(I)'
_cod_data_source_file lh5944sup1.cif
_cod_data_source_block I
_cod_original_sg_symbol_H-M 'P 21/n'
_cod_database_code 2243263
_shelx_space_group_comment
;
The symmetry employed for this shelxl refinement is uniquely defined
by the following loop, which should always be used as a source of
symmetry information in preference to the above space-group names.
They are only intended as comments.
;
_shelxl_version_number 2.014

loop_
_space_group_symop_operation_xyz
'x, y, z'
'-x+1/2, y+1/2, -z+1/2'
'-x, -y, -z'
'x-1/2, -y-1/2, z-1/2'

loop_
_atom_site_type_symbol
_atom_site_label
_atom_site_fract_x
_atom_site_fract_y
_atom_site_fract_z
_atom_site_U_iso_or_equiv
_atom_site_adp_type
_atom_site_calc_flag
_atom_site_occupancy
Fe Fe1 0.0000 0.0000 0.5000 0.02289(12) Uani d 1
N N1 -0.11410(12) 0.1948(2) 0.45147(10) 0.0371(3) Uani d 1
C C1 -0.19503(13) 0.2661(2) 0.42451(10) 0.0281(3) Uani d 1
S S1 -0.30854(4) 0.36594(7) 0.38796(3) 0.04332(15) Uani d 1
N N11 0.13430(11) 0.14836(18) 0.44116(8) 0.0258(3) Uani d 1
C C11 0.21746(13) 0.0529(2) 0.41200(10) 0.0277(3) Uani d 1
H H11 0.2228 -0.0756 0.4236 0.033 Uiso calc 1
C C12 0.29604(13) 0.1328(2) 0.36572(9) 0.0270(3) Uani d 1
H H12 0.3521 0.0594 0.3442 0.032 Uiso calc 1
C C13 0.29163(12) 0.3217(2) 0.35128(9) 0.0248(3) Uani d 1
C C14 0.20752(13) 0.4230(2) 0.38307(10) 0.0298(3) Uani d 1
H H14 0.2031 0.5529 0.3752 0.036 Uiso calc 1
C C15 0.13013(13) 0.3312(2) 0.42649(10) 0.0301(3) Uani d 1
H H15 0.0715 0.4006 0.4468 0.036 Uiso calc 1
C C16 0.37576(13) 0.4045(2) 0.29890(9) 0.0270(3) Uani d 1
C C17 0.43593(12) 0.5737(2) 0.32626(10) 0.0264(3) Uani d 1
C C18 0.49691(14) 0.6691(2) 0.27018(11) 0.0346(4) Uani d 1
H H18 0.4953 0.6297 0.2141 0.042 Uiso calc 1
C C19 0.55965(16) 0.8209(3) 0.29656(14) 0.0433(4) Uani d 1
H H19 0.6001 0.8871 0.2583 0.052 Uiso calc 1
C C20 0.56366(16) 0.8766(3) 0.37870(15) 0.0450(5) Uani d 1
H H20 0.6074 0.9802 0.3967 0.054 Uiso calc 1
C C21 0.50409(16) 0.7819(3) 0.43474(13) 0.0399(4) Uani d 1
H H21 0.5075 0.8202 0.4911 0.048 Uiso calc 1
C C22 0.43953(13) 0.6315(2) 0.40878(10) 0.0310(3) Uani d 1
H H22 0.3978 0.5679 0.4471 0.037 Uiso calc 1
O O11 0.39260(11) 0.32281(19) 0.23480(7) 0.0377(3) Uani d 1
C C23 0.1420(2) 0.2043(4) 0.64942(14) 0.0593(6) Uani d 1
H H23A 0.1367 0.2868 0.6970 0.089 Uiso calc 1
H H23B 0.1741 0.0861 0.6686 0.089 Uiso calc 1
H H23C 0.1892 0.2611 0.6101 0.089 Uiso calc 1
O O1 0.03337(11) 0.1736(2) 0.60921(7) 0.0384(3) Uani d 1
H H1 -0.0132 0.1745 0.6449 0.058 Uiso d 1

loop_
_atom_site_aniso_label
_atom_site_aniso_U_11
_atom_site_aniso_U_22
_atom_site_aniso_U_33
_atom_site_aniso_U_12
_atom_site_aniso_U_13
_atom_site_aniso_U_23
Fe1 0.01880(17) 0.02661(18) 0.02419(17) 0.00042(10) 0.00730(11) 0.00354(10)
N1 0.0278(7) 0.0385(8) 0.0454(8) 0.0046(6) 0.0063(6) 0.0136(6)
C1 0.0294(7) 0.0260(7) 0.0300(7) -0.0012(6) 0.0080(6) 0.0049(6)
S1 0.0333(2) 0.0431(3) 0.0525(3) 0.00961(18) -0.00278(19) 0.0089(2)
N11 0.0226(6) 0.0289(6) 0.0271(6) -0.0030(5) 0.0089(5) 0.0019(5)
C11 0.0258(7) 0.0269(7) 0.0316(7) -0.0003(6) 0.0096(6) 0.0031(6)
C12 0.0232(7) 0.0290(7) 0.0301(7) 0.0008(6) 0.0104(6) 0.0018(6)
C13 0.0222(7) 0.0290(7) 0.0238(6) -0.0045(6) 0.0054(5) 0.0017(5)
C14 0.0286(8) 0.0247(7) 0.0375(8) -0.0009(6) 0.0104(6) 0.0014(6)
C15 0.0259(7) 0.0277(7) 0.0382(8) -0.0002(6) 0.0129(6) -0.0008(6)
C16 0.0239(7) 0.0313(7) 0.0264(7) -0.0013(6) 0.0063(5) 0.0059(6)
C17 0.0199(6) 0.0281(7) 0.0313(7) 0.0001(6) 0.0034(5) 0.0058(6)
C18 0.0310(8) 0.0350(8) 0.0388(8) -0.0036(7) 0.0082(7) 0.0086(7)
C19 0.0333(9) 0.0351(9) 0.0625(12) -0.0087(7) 0.0109(8) 0.0111(8)
C20 0.0318(9) 0.0300(8) 0.0730(14) -0.0049(7) 0.0034(9) -0.0040(8)
C21 0.0357(9) 0.0342(9) 0.0494(10) 0.0004(7) 0.0008(8) -0.0081(8)
C22 0.0274(7) 0.0316(8) 0.0341(8) -0.0002(6) 0.0035(6) 0.0004(6)
O11 0.0429(7) 0.0434(7) 0.0288(6) -0.0114(6) 0.0157(5) -0.0027(5)
C23 0.0489(12) 0.0856(17) 0.0439(11) -0.0272(12) 0.0077(9) -0.0189(11)
O1 0.0357(6) 0.0517(8) 0.0293(6) -0.0068(6) 0.0123(5) -0.0080(5)

loop_
_atom_type_symbol
_atom_type_description
_atom_type_scat_dispersion_real
_atom_type_scat_dispersion_imag
_atom_type_scat_source
C C 0.0033 0.0016 'International Tables Vol C Tables 4.2.6.8 and 6.1.1.4'
H H 0.0000 0.0000 'International Tables Vol C Tables 4.2.6.8 and 6.1.1.4'
N N 0.0061 0.0033 'International Tables Vol C Tables 4.2.6.8 and 6.1.1.4'
O O 0.0106 0.0060 'International Tables Vol C Tables 4.2.6.8 and 6.1.1.4'
S S 0.1246 0.1234 'International Tables Vol C Tables 4.2.6.8 and 6.1.1.4'
Fe Fe 0.3463 0.8444 'International Tables Vol C Tables 4.2.6.8 and 6.1.1.4'

loop_
_geom_angle_atom_site_label_1
_geom_angle_atom_site_label_2
_geom_angle_atom_site_label_3
_geom_angle_site_symmetry_1
_geom_angle_site_symmetry_3
_geom_angle
_geom_angle_publ_flag
N1 Fe1 N1 3_556 . 180.00(8) y
N1 Fe1 O1 3_556 3_556 89.31(6) y
N1 Fe1 O1 . 3_556 90.69(6) y
N1 Fe1 O1 3_556 . 90.69(6) y
N1 Fe1 O1 . . 89.31(6) y
O1 Fe1 O1 3_556 . 180.00(4) y
N1 Fe1 N11 3_556 3_556 89.87(5) y
N1 Fe1 N11 . 3_556 90.13(5) y
O1 Fe1 N11 3_556 3_556 88.57(5) y
O1 Fe1 N11 . 3_556 91.43(5) y
N1 Fe1 N11 3_556 . 90.13(5) y
N1 Fe1 N11 . . 89.87(5) y
O1 Fe1 N11 3_556 . 91.43(5) y
O1 Fe1 N11 . . 88.57(5) y
N11 Fe1 N11 3_556 . 180.0 y
C1 N1 Fe1 . . 163.04(14) ?
N1 C1 S1 . . 179.32(16) ?
C11 N11 C15 . . 117.66(13) ?
C11 N11 Fe1 . . 119.92(10) ?
C15 N11 Fe1 . . 122.13(10) ?
N11 C11 C12 . . 123.04(15) ?
N11 C11 H11 . . 118.5 ?
C12 C11 H11 . . 118.5 ?
C11 C12 C13 . . 118.94(14) ?
C11 C12 H12 . . 120.5 ?
C13 C12 H12 . . 120.5 ?
C12 C13 C14 . . 118.52(13) ?
C12 C13 C16 . . 117.99(14) ?
C14 C13 C16 . . 123.44(14) ?
C15 C14 C13 . . 118.83(15) ?
C15 C14 H14 . . 120.6 ?
C13 C14 H14 . . 120.6 ?
N11 C15 C14 . . 122.95(14) ?
N11 C15 H15 . . 118.5 ?
C14 C15 H15 . . 118.5 ?
O11 C16 C17 . . 122.83(14) ?
O11 C16 C13 . . 116.92(14) ?
C17 C16 C13 . . 120.23(13) ?
C22 C17 C18 . . 119.69(15) ?
C22 C17 C16 . . 120.78(14) ?
C18 C17 C16 . . 119.34(15) ?
C19 C18 C17 . . 119.90(17) ?
C19 C18 H18 . . 120.1 ?
C17 C18 H18 . . 120.1 ?
C18 C19 C20 . . 120.13(17) ?
C18 C19 H19 . . 119.9 ?
C20 C19 H19 . . 119.9 ?
C19 C20 C21 . . 120.28(17) ?
C19 C20 H20 . . 119.9 ?
C21 C20 H20 . . 119.9 ?
C22 C21 C20 . . 120.13(18) ?
C22 C21 H21 . . 119.9 ?
C20 C21 H21 . . 119.9 ?
C21 C22 C17 . . 119.86(16) ?
C21 C22 H22 . . 120.1 ?
C17 C22 H22 . . 120.1 ?
O1 C23 H23A . . 109.5 ?
O1 C23 H23B . . 109.5 ?
H23A C23 H23B . . 109.5 ?
O1 C23 H23C . . 109.5 ?
H23A C23 H23C . . 109.5 ?
H23B C23 H23C . . 109.5 ?
C23 O1 Fe1 . . 123.95(12) ?
C23 O1 H1 . . 109.2 ?
Fe1 O1 H1 . . 118.2 ?

loop_
_geom_bond_atom_site_label_1
_geom_bond_atom_site_label_2
_geom_bond_site_symmetry_2
_geom_bond_distance
_geom_bond_publ_flag
Fe1 N1 3_556 2.0823(15) y
Fe1 N1 . 2.0823(15) y
Fe1 O1 3_556 2.1780(12) y
Fe1 O1 . 2.1780(12) y
Fe1 N11 3_556 2.2270(12) y
Fe1 N11 . 2.2270(12) y
N1 C1 . 1.160(2) ?
C1 S1 . 1.6209(17) ?
N11 C11 . 1.339(2) ?
N11 C15 . 1.345(2) ?
C11 C12 . 1.385(2) ?
C11 H11 . 0.9500 ?
C12 C13 . 1.388(2) ?
C12 H12 . 0.9500 ?
C13 C14 . 1.388(2) ?
C13 C16 . 1.502(2) ?
C14 C15 . 1.386(2) ?
C14 H14 . 0.9500 ?
C15 H15 . 0.9500 ?
C16 O11 . 1.225(2) ?
C16 C17 . 1.474(2) ?
C17 C22 . 1.396(2) ?
C17 C18 . 1.398(2) ?
C18 C19 . 1.383(3) ?
C18 H18 . 0.9500 ?
C19 C20 . 1.385(3) ?
C19 H19 . 0.9500 ?
C20 C21 . 1.386(3) ?
C20 H20 . 0.9500 ?
C21 C22 . 1.385(2) ?
C21 H21 . 0.9500 ?
C22 H22 . 0.9500 ?
C23 O1 . 1.436(3) ?
C23 H23A . 0.9800 ?
C23 H23B . 0.9800 ?
C23 H23C . 0.9800 ?
O1 H1 . 0.8401 ?

loop_
_geom_hbond_atom_site_label_D
_geom_hbond_atom_site_label_H
_geom_hbond_atom_site_label_A
_geom_hbond_site_symmetry_A
_geom_hbond_distance_DH
_geom_hbond_distance_HA
_geom_hbond_distance_DA
_geom_hbond_angle_DHA
O1 H1 O11 4_566 0.84 1.92 2.7574(16) 174.3

_cod_database_fobs_code 2243263
